data_4036659
loop_
_publ_author_name
'Servalli, Marco'
'Trapp, Nils'
'W\"orle, Michael'
'Kl\"arner, Frank-Gerrit'

_publ_section_title
;
 Anthraphane: An Anthracene-Based, Propeller-Shaped D(3h)-Symmetric
 Hydrocarbon Cyclophane and Its Layered Single Crystal Structures.
;
_journal_issue 6
_journal_name_full 'The Journal of organic chemistry'
_journal_page_first 2572
_journal_page_last 2580
_journal_paper_doi 10.1021/acs.joc.6b00209
_journal_volume 81
_journal_year 2016
_chemical_formula_moiety '2(C12 H10 O), C66 H30'
_chemical_formula_sum 'C90 H50 O2'
_chemical_formula_weight 1163.30
_space_group_crystal_system monoclinic
_space_group_IT_number 14
_space_group_name_Hall '-P 2ybc'
_space_group_name_H-M_alt 'P 1 21/c 1'
_atom_sites_solution_hydrogens geom
_atom_sites_solution_primary direct
_audit_creation_date 2014-06-24
_audit_creation_method
;
Olex2 1.2
(compiled 2014.06.18 svn.r2945 for OlexSys, GUI svn.r4846)
;
_cell_angle_alpha 90
_cell_angle_beta 100.3080(10)
_cell_angle_gamma 90
_cell_formula_units_Z 4
_cell_length_a 16.5811(3)
_cell_length_b 15.2702(3)
_cell_length_c 24.5373(5)
_cell_measurement_reflns_used 7149
_cell_measurement_temperature 100.0(2)
_cell_measurement_theta_max 65.66
_cell_measurement_theta_min 3.66
_cell_volume 6112.5(2)
_computing_cell_refinement 'Bruker SAINT'
_computing_data_collection 'Bruker APEX2'
_computing_data_reduction 'Bruker SAINT'
_computing_molecular_graphics 'Olex2 (Dolomanov et al., 2009)'
_computing_publication_material 'Olex2 (Dolomanov et al., 2009)'
_computing_structure_refinement 'XL (Sheldrick, 2008)'
_computing_structure_solution 'XT (Sheldrick, 2008)'
_diffrn_ambient_temperature 100.0(2)
_diffrn_detector 'Bruker APEX2 area detector'
_diffrn_detector_area_resol_mean 8.33
_diffrn_detector_type 'CCD area detector'
_diffrn_measured_fraction_theta_full 0.387
_diffrn_measured_fraction_theta_max 0.397
_diffrn_measurement_device 'kappa-stage diffractometer'
_diffrn_measurement_device_type 'Bruker Kappa Apex2 Duo'
_diffrn_measurement_method '\w and \f scans'
_diffrn_radiation_monochromator 'double mirror optics'
_diffrn_radiation_probe x-ray
_diffrn_radiation_type CuK\a
_diffrn_radiation_wavelength 1.54178
_diffrn_reflns_av_R_equivalents 0.0601
_diffrn_reflns_av_unetI/netI 0.0345
_diffrn_reflns_Laue_measured_fraction_full 0.387
_diffrn_reflns_Laue_measured_fraction_max 0.397
_diffrn_reflns_limit_h_max 19
_diffrn_reflns_limit_h_min -14
_diffrn_reflns_limit_k_max 17
_diffrn_reflns_limit_k_min -17
_diffrn_reflns_limit_l_max 8
_diffrn_reflns_limit_l_min -8
_diffrn_reflns_number 35389
_diffrn_reflns_point_group_measured_fraction_full 0.387
_diffrn_reflns_point_group_measured_fraction_max 0.397
_diffrn_reflns_theta_full 67.679
_diffrn_reflns_theta_max 66.397
_diffrn_reflns_theta_min 2.709
_diffrn_source 'microfocus sealed X-ray tube'
_diffrn_source_type 'Incoatec I\ms'
_diffrn_standards_number 0
_exptl_absorpt_coefficient_mu 0.571
_exptl_absorpt_correction_T_max 0.7301
_exptl_absorpt_correction_T_min 0.6844
_exptl_absorpt_correction_type multi-scan
_exptl_absorpt_process_details
;
SADABS-2012/1 (Bruker,2012) was used for absorption correction.
wR2(int) was 0.0859 before and 0.0595 after correction.
The Ratio of minimum to maximum transmission is 0.9374.
The \l/2 correction factor is 0.0015.
;
_exptl_crystal_colour 'clear light yellow'
_exptl_crystal_colour_lustre clear
_exptl_crystal_colour_modifier light
_exptl_crystal_colour_primary yellow
_exptl_crystal_density_diffrn 1.264
_exptl_crystal_description needle
_exptl_crystal_F_000 2424
_exptl_crystal_size_max 0.04
_exptl_crystal_size_mid 0.02
_exptl_crystal_size_min 0.01
_refine_diff_density_max 0.276
_refine_diff_density_min -0.275
_refine_diff_density_rms 0.028
_refine_ls_extinction_method none
_refine_ls_goodness_of_fit_ref 1.030
_refine_ls_hydrogen_treatment constr
_refine_ls_matrix_type full
_refine_ls_number_parameters 857
_refine_ls_number_reflns 4273
_refine_ls_number_restraints 1238
_refine_ls_restrained_S_all 0.938
_refine_ls_R_factor_all 0.0539
_refine_ls_R_factor_gt 0.0381
_refine_ls_shift/su_max 0.001
_refine_ls_shift/su_mean 0.000
_refine_ls_structure_factor_coef Fsqd
_refine_ls_weighting_details 'w=1/[\s^2^(Fo^2^)+(0.0481P)^2^+2.9913P] where P=(Fo^2^+2Fc^2^)/3'
_refine_ls_weighting_scheme calc
_refine_ls_wR_factor_gt 0.0916
_refine_ls_wR_factor_ref 0.1016
_reflns_Friedel_coverage 0.000
_reflns_number_gt 3305
_reflns_number_total 4273
_reflns_threshold_expression 'I > 2\s(I)'
_cod_data_source_file 3_4_diphenylether.cif
_cod_data_source_block cu_sc180614_0m
_cod_database_code 4036659
_shelxl_version_number 2013-4
_shelx_space_group_comment
;
The symmetry employed for this shelxl refinement is uniquely defined
by the following loop, which should always be used as a source of
symmetry information in preference to the above space-group names.
They are only intended as comments.
;
_olex2_refinement_description
;
1. Fixed Uiso
 At 1.2 times of:
  All C(H) groups
2. Restrained distances
 O4-C3 \\sim O4A-C4
 with sigma of 0.02
 O4-C1F \\sim O4A-C1F
 with sigma of 0.02
 O4A-C1F \\sim O4-C1F
 with sigma of 0.02
3. Rigid bond restraints
 All non-hydrogen atoms
 with sigma for 1-2 distances of 0.01 and sigma for 1-3 distances of 0.01
4. Uiso/Uaniso restraints and constraints
Uanis(C50) \\sim Ueq, Uanis(C51) \\sim Ueq, Uanis(C52) \\sim Ueq, Uanis(C53)
\\sim Ueq, Uanis(C54) \\sim Ueq, Uanis(C64) \\sim Ueq, Uanis(C65) \\sim Ueq,
Uanis(C1A) \\sim Ueq, Uanis(C49) \\sim Ueq, Uanis(C55) \\sim Ueq, Uanis(C56)
\\sim Ueq, Uanis(C59) \\sim Ueq, Uanis(C60) \\sim Ueq, Uanis(C1B) \\sim Ueq,
Uanis(C1C) \\sim Ueq, Uanis(C1G) \\sim Ueq, Uanis(C1H) \\sim Ueq, Uanis(C57)
\\sim Ueq, : with sigma of 0.005 and sigma for terminal atoms of 0.01
Uanis(C1W) \\sim Ueq, Uanis(C10) \\sim Ueq, Uanis(C3A) \\sim Ueq, Uanis(C5A)
\\sim Ueq, Uanis(C1X) \\sim Ueq, Uanis(C4) \\sim Ueq: with sigma of 0.005 and
sigma for terminal atoms of 0.01
5. Rigid body (RIGU) restrains
 All non-hydrogen atoms
 with sigma for 1-2 distances of 0.004 and sigma for 1-3 distances of 0.004
6. Others
 Sof(C1W)=Sof(H1W)=Sof(C1X)=Sof(H1X)=Sof(C4)=Sof(C10)=Sof(H10)=Sof(C3A)=
 Sof(H3A)=Sof(C5A)=Sof(H5A)=Sof(O4A)=1-FVAR(1)
 Sof(O4)=Sof(C1N)=Sof(H1N)=Sof(C1L)=Sof(H1L)=Sof(C3)=Sof(C1E)=Sof(H1E)=Sof(C5)=
 Sof(H5)=Sof(C1)=Sof(H1)=FVAR(1)
7.a Aromatic/amide H refined with riding coordinates:
 C6(H6), C7(H7), C8(H8), C11(H11), C12(H12), C14(H14), C19(H19), C25(H25),
 C31(H31), C36(H36), C39(H39), C41(H41), C42(H42), C43(H43), C44(H44), C45(H45),
  C46(H46), C47(H47), C54(H54), C57(H57), C62(H62), C63(H63), C64(H64),
 C65(H65), C66(H66), C67(H67), C68(H68), C69(H69), C1A(H1A), C1B(H1B), C1C(H1C),
  C73(H73), C1D(H1D), C70(H70), C71(H71), C72(H72), C1H(H1H), C15(H15),
 C1I(H1I), C1K(H1K), C1N(H1N), C1L(H1L), C1E(H1E), C5(H5), C1(H1), C1O(H1O),
 C1R(H1R), C1S(H1S), C2(H2), C1V(H1V), C1W(H1W), C1X(H1X), C10(H10), C3A(H3A),
 C5A(H5A)
7.b Fitted hexagon refined as free rotating group:
 C1F(C73,C1D,C70,C71,C72), C1N(C1L,C3,C1E,C5,C1), C1W(C1X,C4,C10,C3A,C5A)
;
_olex2_submission_original_sample_id sc180614
_olex2_submission_special_instructions 'No special instructions were received'

loop_
_space_group_symop_operation_xyz
'x, y, z'
'-x, y+1/2, -z+1/2'
'-x, -y, -z'
'x, -y-1/2, z-1/2'

loop_
_atom_site_label
_atom_site_type_symbol
_atom_site_fract_x
_atom_site_fract_y
_atom_site_fract_z
_atom_site_U_iso_or_equiv
_atom_site_adp_type
_atom_site_occupancy
_atom_site_site_symmetry_order
_atom_site_calc_flag
_atom_site_refinement_flags_posn
_atom_site_refinement_flags_adp
_atom_site_refinement_flags_occupancy
_atom_site_disorder_assembly
_atom_site_disorder_group
O4 O 0.5317(2) 0.9642(3) 0.6055(3) 0.053(3) Uani 0.638(6) 1 d . U P A 1
C6 C 0.8195(2) 0.8607(2) 0.9291(3) 0.050(2) Uani 1 1 d . U . . .
H6 H 0.7787 0.8608 0.9518 0.060 Uiso 1 1 calc R . . . .
C7 C 0.8211(2) 0.7950(2) 0.8912(3) 0.048(2) Uani 1 1 d . U . . .
H7 H 0.7812 0.7498 0.8877 0.058 Uiso 1 1 calc R . . . .
C8 C 0.8808(2) 0.7939(2) 0.8575(3) 0.052(2) Uani 1 1 d . U . . .
H8 H 0.8828 0.7483 0.8314 0.063 Uiso 1 1 calc R . . . .
C9 C 0.9369(2) 0.8618(2) 0.8636(3) 0.049(2) Uani 1 1 d . U . . .
O10 O 0.99982(19) 0.8622(2) 0.8321(3) 0.061(3) Uani 1 1 d . U . . .
C11 C 0.8779(2) 0.9274(2) 0.9343(3) 0.060(3) Uani 1 1 d . U . . .
H11 H 0.8772 0.9726 0.9608 0.072 Uiso 1 1 calc R . . . .
C12 C 0.9363(2) 0.9276(2) 0.9011(3) 0.050(2) Uani 1 1 d . U . . .
H12 H 0.9759 0.9732 0.9042 0.060 Uiso 1 1 calc R . . . .
C14 C 1.20091(16) 0.84403(16) 0.3746(2) 0.024(2) Uani 1 1 d . U . . .
H14 H 1.2120 0.8471 0.4139 0.028 Uiso 1 1 calc R . . . .
C16 C 1.06182(17) 0.89445(17) 0.3756(3) 0.020(2) Uani 1 1 d . U . . .
C17 C 1.00907(17) 0.91562(16) 0.4005(2) 0.0190(19) Uani 1 1 d . U . . .
C18 C 0.94984(15) 0.94068(17) 0.4335(2) 0.0189(18) Uani 1 1 d . U . . .
C19 C 0.93033(16) 1.02931(17) 0.4394(2) 0.021(2) Uani 1 1 d . U . . .
H19 H 0.9545 1.0727 0.4197 0.025 Uiso 1 1 calc R . . . .
C20 C 0.87633(15) 1.05398(16) 0.4735(2) 0.0197(19) Uani 1 1 d . U . . .
C21 C 0.85737(16) 1.14498(17) 0.4823(2) 0.021(3) Uani 1 1 d . U . . .
C22 C 0.83870(16) 1.21721(17) 0.4933(2) 0.018(2) Uani 1 1 d . U . . .
C23 C 0.81276(16) 1.30350(17) 0.5073(3) 0.0170(18) Uani 1 1 d . U . . .
C24 C 0.75133(15) 1.34854(16) 0.4683(2) 0.0156(17) Uani 1 1 d . U . . .
C25 C 0.71503(15) 1.31205(16) 0.4183(2) 0.0138(16) Uani 1 1 d . U . . .
H25 H 0.7296 1.2541 0.4098 0.017 Uiso 1 1 calc R . . . .
C26 C 0.65812(15) 1.35711(16) 0.3802(2) 0.0138(16) Uani 1 1 d . U . . .
C27 C 0.62015(16) 1.32073(16) 0.3282(2) 0.0151(17) Uani 1 1 d . U . . .
C28 C 0.64016(15) 1.23167(16) 0.3151(2) 0.016(2) Uani 1 1 d . U . . .
C29 C 0.65966(15) 1.15820(16) 0.3078(2) 0.018(2) Uani 1 1 d . U . . .
C30 C 0.68125(15) 1.06808(16) 0.2985(2) 0.017(2) Uani 1 1 d . U . . .
C31 C 0.74082(15) 1.04815(16) 0.2675(2) 0.018(2) Uani 1 1 d . U . . .
H31 H 0.7682 1.0941 0.2521 0.022 Uiso 1 1 calc R . . . .
C32 C 0.76114(15) 0.96082(16) 0.2585(2) 0.0169(18) Uani 1 1 d . U . . .
C33 C 0.82096(17) 0.93888(17) 0.2245(2) 0.0187(18) Uani 1 1 d . U . . .
C34 C 0.86921(17) 0.91642(17) 0.1973(3) 0.0194(19) Uani 1 1 d . U . . .
C36 C 0.97988(18) 0.84481(19) 0.0823(3) 0.031(2) Uani 1 1 d . U . . .
H36 H 0.9678 0.8344 0.0435 0.037 Uiso 1 1 calc R . . . .
C38 C 0.63650(16) 1.44534(16) 0.3930(3) 0.0181(17) Uani 1 1 d . U . . .
C39 C 0.67043(16) 1.48061(17) 0.4437(3) 0.0198(17) Uani 1 1 d . U . . .
H39 H 0.6549 1.5381 0.4523 0.024 Uiso 1 1 calc R . . . .
C40 C 0.72679(16) 1.43513(17) 0.4830(3) 0.0185(17) Uani 1 1 d . U . . .
C41 C 0.76184(17) 1.47001(17) 0.5349(3) 0.0220(18) Uani 1 1 d . U . . .
H41 H 0.7453 1.5265 0.5448 0.026 Uiso 1 1 calc R . . . .
C42 C 0.81901(17) 1.42501(18) 0.5717(2) 0.026(2) Uani 1 1 d . U . . .
H42 H 0.8407 1.4494 0.6068 0.031 Uiso 1 1 calc R . . . .
C43 C 0.84565(17) 1.34097(18) 0.5564(2) 0.0204(19) Uani 1 1 d . U . . .
H43 H 0.8871 1.3108 0.5811 0.024 Uiso 1 1 calc R . . . .
C44 C 0.58141(16) 1.49290(17) 0.3517(3) 0.0195(18) Uani 1 1 d . U . . .
H44 H 0.5684 1.5519 0.3590 0.023 Uiso 1 1 calc R . . . .
C45 C 0.54785(17) 1.45686(18) 0.3034(3) 0.022(2) Uani 1 1 d . U . . .
H45 H 0.5108 1.4901 0.2774 0.027 Uiso 1 1 calc R . . . .
C46 C 0.56676(16) 1.36940(16) 0.2904(2) 0.019(2) Uani 1 1 d . U . . .
H46 H 0.5427 1.3445 0.2559 0.023 Uiso 1 1 calc R . . . .
C47 C 0.72094(16) 0.89424(16) 0.2820(2) 0.0174(19) Uani 1 1 d . U . . .
H47 H 0.7351 0.8349 0.2770 0.021 Uiso 1 1 calc R . . . .
C48 C 0.66074(16) 0.91359(16) 0.3124(2) 0.0182(19) Uani 1 1 d . U . . .
C49 C 0.61660(16) 0.84495(16) 0.3351(2) 0.0196(15) Uani 1 1 d . U . . .
C50 C 0.57721(16) 0.78859(16) 0.3518(2) 0.0203(15) Uani 1 1 d . U . . .
C51 C 0.52687(17) 0.72442(17) 0.3734(3) 0.0168(13) Uani 1 1 d . U . . .
C52 C 0.54734(16) 0.69855(17) 0.4297(3) 0.0160(12) Uani 1 1 d . U . . .
C53 C 0.49264(17) 0.64017(18) 0.4520(3) 0.0193(13) Uani 1 1 d . U . . .
C54 C 0.61704(17) 0.72879(17) 0.4660(3) 0.0168(14) Uani 1 1 d . U . . .
H54 H 0.6537 0.7672 0.4522 0.020 Uiso 1 1 calc R U . . .
C55 C 0.63406(17) 0.70471(18) 0.5210(3) 0.0163(13) Uani 1 1 d . U . . .
C56 C 0.57758(18) 0.64870(18) 0.5431(3) 0.0219(14) Uani 1 1 d . U . . .
C57 C 0.65979(18) 0.65889(18) 0.6351(3) 0.0326(15) Uani 1 1 d . U . . .
H57 H 0.6683 0.6448 0.6734 0.039 Uiso 1 1 calc R U . . .
C59 C 0.76380(16) 0.79094(16) 0.5381(2) 0.0189(15) Uani 1 1 d . U . . .
C60 C 0.80926(16) 0.83808(16) 0.5196(2) 0.0207(15) Uani 1 1 d . U . . .
C61 C 0.85528(15) 0.90170(16) 0.4945(2) 0.0205(19) Uani 1 1 d . U . . .
C62 C 0.91195(16) 0.87748(17) 0.4618(2) 0.0200(18) Uani 1 1 d . U . . .
H62 H 0.9251 0.8174 0.4586 0.024 Uiso 1 1 calc R . . . .
C63 C 0.83926(15) 0.99057(16) 0.5016(2) 0.019(2) Uani 1 1 d . U . . .
H63 H 0.8031 1.0077 0.5257 0.023 Uiso 1 1 calc R . . . .
C64 C 0.45890(16) 0.69105(16) 0.3395(2) 0.0223(14) Uani 1 1 d . U . . .
H64 H 0.4468 0.7079 0.3016 0.027 Uiso 1 1 calc R U . . .
C65 C 0.40678(18) 0.63157(19) 0.3609(3) 0.0223(15) Uani 1 1 d . U . . .
H65 H 0.3602 0.6084 0.3370 0.027 Uiso 1 1 calc R U . . .
C66 C 0.64026(16) 1.00117(16) 0.3219(2) 0.019(2) Uani 1 1 d . U . . .
H66 H 0.5998 1.0146 0.3436 0.023 Uiso 1 1 calc R . . . .
C67 C 1.0439(2) 0.8562(3) 0.7474(4) 0.037(3) Uani 1 1 d . U . . .
H67 H 1.0980 0.8470 0.7670 0.044 Uiso 1 1 calc R . . . .
C68 C 0.9501(2) 0.8732(2) 0.6612(3) 0.045(3) Uani 1 1 d . U . . .
H68 H 0.9408 0.8745 0.6218 0.054 Uiso 1 1 calc R . . . .
C69 C 0.9007(3) 0.8825(4) 0.7461(4) 0.051(3) Uani 1 1 d . U . . .
H69 H 0.8567 0.8916 0.7655 0.061 Uiso 1 1 calc R . . . .
C1A C 0.42220(18) 0.60757(19) 0.4143(3) 0.0222(15) Uani 1 1 d . U . . .
H1A H 0.3859 0.5682 0.4277 0.027 Uiso 1 1 calc R U . . .
C1B C 0.50882(18) 0.61722(19) 0.5060(3) 0.0204(14) Uani 1 1 d . U . . .
H1B H 0.4723 0.5783 0.5196 0.025 Uiso 1 1 calc R U . . .
C1C C 0.59289(19) 0.6276(2) 0.6001(3) 0.0254(15) Uani 1 1 d . U . . .
H1C H 0.5555 0.5907 0.6144 0.030 Uiso 1 1 calc R U . . .
C1F C 0.58754(18) 0.9261(2) 0.64672(15) 0.083(2) Uani 1 1 d . U . . .
C73 C 0.65370(17) 0.97315(16) 0.67515(17) 0.069(2) Uani 1 1 d G U . A .
H73 H 0.6734 1.0231 0.6585 0.083 Uiso 1 1 calc R . . . .
C1D C 0.69107(14) 0.94711(16) 0.72794(17) 0.056(2) Uani 1 1 d G U . A .
H1D H 0.7363 0.9793 0.7474 0.067 Uiso 1 1 calc R . . . .
C70 C 0.66228(18) 0.87404(17) 0.75229(15) 0.064(3) Uani 1 1 d G U . A .
H70 H 0.6878 0.8563 0.7884 0.076 Uiso 1 1 calc R . . . .
C71 C 0.59612(17) 0.82701(14) 0.72386(17) 0.058(2) Uani 1 1 d G U . A .
H71 H 0.5764 0.7771 0.7405 0.069 Uiso 1 1 calc R . . . .
C72 C 0.55875(14) 0.85304(17) 0.67108(17) 0.057(2) Uani 1 1 d G U . A .
H72 H 0.5135 0.8209 0.6516 0.069 Uiso 1 1 calc R . . . .
C1G C 0.70568(18) 0.73525(18) 0.5593(3) 0.0198(14) Uani 1 1 d . U . . .
C1H C 0.7171(2) 0.7132(2) 0.6136(3) 0.0254(15) Uani 1 1 d . U . . .
H1H H 0.7641 0.7342 0.6380 0.031 Uiso 1 1 calc R U . . .
C13 C 1.1079(2) 0.8636(2) 0.2872(4) 0.021(2) Uani 1 1 d . U . . .
C15 C 1.2486(2) 0.8101(3) 0.2897(4) 0.027(3) Uani 1 1 d . U . . .
H15 H 1.2907 0.7899 0.2713 0.032 Uiso 1 1 calc R . . . .
C1I C 1.0578(2) 0.8336(2) 0.1113(4) 0.030(2) Uani 1 1 d . U . . .
H1I H 1.1001 0.8167 0.0920 0.036 Uiso 1 1 calc R . . . .
C1J C 0.9324(2) 0.8885(2) 0.1670(4) 0.022(2) Uani 1 1 d . U . . .
C1K C 0.9168(2) 0.8727(2) 0.1117(3) 0.025(2) Uani 1 1 d . U . . .
H1K H 0.8625 0.8802 0.0919 0.030 Uiso 1 1 calc R . . . .
C1M C 1.1248(2) 0.8682(2) 0.3457(4) 0.020(2) Uani 1 1 d . U . . .
C1N C 0.6347(3) 1.0010(4) 0.4863(3) 0.037(3) Uani 0.638(6) 1 d . U P A 1
H1N H 0.6599 0.9692 0.4605 0.045 Uiso 0.638(6) 1 calc R . P A 1
C1L C 0.6061(3) 0.95713(17) 0.5286(4) 0.037(3) Uani 0.638(6) 1 d G U P A 1
H1L H 0.6117 0.8953 0.5319 0.044 Uiso 0.638(6) 1 calc R . P A 1
C3 C 0.5693(3) 1.0036(4) 0.5663(3) 0.029(2) Uani 0.638(6) 1 d G U P A 1
C1E C 0.5610(3) 1.0940(3) 0.5615(3) 0.032(3) Uani 0.638(6) 1 d G U P A 1
H1E H 0.5358 1.1258 0.5873 0.039 Uiso 0.638(6) 1 calc R . P A 1
C5 C 0.5896(3) 1.13793(18) 0.5192(4) 0.033(3) Uani 0.638(6) 1 d G U P A 1
H5 H 0.5840 1.1997 0.5159 0.040 Uiso 0.638(6) 1 calc R . P A 1
C1 C 0.6265(3) 1.0914(4) 0.4815(3) 0.036(3) Uani 0.638(6) 1 d G U P A 1
H1 H 0.6460 1.1214 0.4526 0.043 Uiso 0.638(6) 1 calc R . P A 1
C1O C 1.2628(2) 0.8145(3) 0.3453(4) 0.027(3) Uani 1 1 d . U . . .
H1O H 1.3149 0.7978 0.3654 0.032 Uiso 1 1 calc R . . . .
C1P C 1.0768(2) 0.8466(2) 0.1690(4) 0.025(2) Uani 1 1 d . U . . .
C1Q C 0.9796(3) 0.8664(3) 0.7752(5) 0.044(3) Uani 1 1 d . U . . .
C1R C 1.0284(3) 0.8594(3) 0.6910(4) 0.046(3) Uani 1 1 d . U . . .
H1R H 1.0725 0.8520 0.6716 0.055 Uiso 1 1 calc R . . . .
C1S C 0.8870(3) 0.8849(3) 0.6890(4) 0.047(3) Uani 1 1 d . U . . .
H1S H 0.8332 0.8947 0.6690 0.056 Uiso 1 1 calc R . . . .
C2 C 1.0309(2) 0.8841(2) 0.2561(4) 0.020(2) Uani 1 1 d . U . . .
H2 H 0.9891 0.9050 0.2746 0.024 Uiso 1 1 calc R . . . .
C1T C 1.0140(2) 0.8748(2) 0.1996(4) 0.021(2) Uani 1 1 d . U . . .
C1U C 1.1715(2) 0.8351(2) 0.2579(4) 0.024(2) Uani 1 1 d . U . . .
C1V C 1.1551(2) 0.8294(3) 0.2008(3) 0.027(2) Uani 1 1 d . U . . .
H1V H 1.1983 0.8132 0.1821 0.032 Uiso 1 1 calc R . . . .
C1W C 0.5841(7) 1.1391(6) 0.5424(6) 0.042(4) Uani 0.362(6) 1 d . U P A 2
H1W H 0.5677 1.1927 0.5567 0.050 Uiso 0.362(6) 1 calc R . P A 2
C1X C 0.5770(6) 1.0611(11) 0.5703(5) 0.049(4) Uani 0.362(6) 1 d G U P A 2
H1X H 0.5557 1.0614 0.6038 0.059 Uiso 0.362(6) 1 calc R . P A 2
C4 C 0.6010(8) 0.9827(6) 0.5493(6) 0.046(3) Uani 0.362(6) 1 d G U P A 2
C10 C 0.6322(9) 0.9822(6) 0.5004(7) 0.040(3) Uani 0.362(6) 1 d G U P A 2
H10 H 0.6486 0.9286 0.4860 0.047 Uiso 0.362(6) 1 calc R . P A 2
C3A C 0.6393(5) 1.0602(10) 0.4724(5) 0.032(3) Uani 0.362(6) 1 d G U P A 2
H3A H 0.6606 1.0599 0.4390 0.039 Uiso 0.362(6) 1 calc R . P A 2
C5A C 0.6153(6) 1.1387(5) 0.4934(6) 0.034(3) Uani 0.362(6) 1 d G U P A 2
H5A H 0.6202 1.1920 0.4743 0.041 Uiso 0.362(6) 1 calc R . P A 2
O4A O 0.5843(7) 0.9095(5) 0.5810(5) 0.081(4) Uani 0.362(6) 1 d . U P A 2

loop_
_atom_site_aniso_label
_atom_site_aniso_U_11
_atom_site_aniso_U_22
_atom_site_aniso_U_33
_atom_site_aniso_U_23
_atom_site_aniso_U_13
_atom_site_aniso_U_12
O4 0.029(2) 0.082(3) 0.046(7) 0.029(3) 0.001(3) -0.0063(18)
C6 0.0377(17) 0.0448(19) 0.073(8) 0.019(3) 0.025(3) 0.0123(13)
C7 0.0313(17) 0.0465(19) 0.069(8) 0.017(3) 0.014(3) 0.0098(13)
C8 0.0360(18) 0.057(2) 0.065(8) 0.002(3) 0.011(3) 0.0085(14)
C9 0.0267(16) 0.061(2) 0.060(8) 0.008(3) 0.014(3) 0.0092(14)
O10 0.0288(15) 0.102(2) 0.055(8) 0.006(3) 0.013(3) 0.0065(14)
C11 0.051(2) 0.0429(18) 0.096(8) 0.003(3) 0.036(3) 0.0106(14)
C12 0.0396(19) 0.0444(19) 0.072(8) 0.009(3) 0.024(3) 0.0068(14)
C14 0.0261(14) 0.0247(14) 0.021(7) -0.001(2) 0.007(2) 0.0013(10)
C16 0.0220(14) 0.0225(13) 0.015(6) 0.001(2) 0.003(2) 0.0017(10)
C17 0.0219(14) 0.0216(13) 0.013(6) -0.001(2) 0.001(2) 0.0003(10)
C18 0.0161(13) 0.0291(14) 0.012(6) 0.000(2) 0.003(2) 0.0026(10)
C19 0.0198(13) 0.0235(13) 0.020(6) 0.003(2) 0.005(2) -0.0003(10)
C20 0.0178(13) 0.0210(13) 0.020(6) -0.0012(19) 0.003(2) 0.0012(9)
C21 0.0206(13) 0.0237(13) 0.019(8) 0.005(2) 0.005(2) 0.0003(9)
C22 0.0221(14) 0.0227(13) 0.011(8) 0.0050(19) 0.005(2) -0.0012(10)
C23 0.0188(13) 0.0214(13) 0.011(5) 0.002(2) 0.004(2) -0.0029(10)
C24 0.0194(13) 0.0182(12) 0.011(5) 0.0019(19) 0.008(2) -0.0032(10)
C25 0.0201(13) 0.0149(12) 0.009(5) 0.0016(19) 0.010(2) -0.0004(10)
C26 0.0193(12) 0.0156(12) 0.009(5) 0.0010(18) 0.009(2) -0.0028(9)
C27 0.0195(13) 0.0173(12) 0.010(5) 0.0019(19) 0.005(2) 0.0005(10)
C28 0.0177(13) 0.0214(13) 0.010(8) 0.0006(18) 0.003(2) -0.0019(9)
C29 0.0204(13) 0.0194(13) 0.016(8) 0.0001(19) 0.005(2) -0.0016(9)
C30 0.0195(13) 0.0188(12) 0.013(6) 0.0000(18) 0.003(2) -0.0006(9)
C31 0.0200(13) 0.0196(12) 0.015(6) -0.0040(19) 0.006(2) -0.0014(9)
C32 0.0186(13) 0.0232(13) 0.009(6) -0.0009(19) 0.002(2) 0.0021(9)
C33 0.0224(14) 0.0215(13) 0.012(6) -0.001(2) 0.003(2) 0.0013(10)
C34 0.0220(14) 0.0226(13) 0.014(6) 0.000(2) 0.003(2) 0.0024(10)
C36 0.0314(16) 0.0412(17) 0.021(7) -0.006(2) 0.007(2) 0.0056(12)
C38 0.0195(13) 0.0174(12) 0.018(5) 0.0001(19) 0.006(2) -0.0015(10)
C39 0.0221(13) 0.0152(12) 0.022(5) -0.002(2) 0.005(2) -0.0001(10)
C40 0.0205(13) 0.0190(12) 0.017(5) -0.004(2) 0.007(2) -0.0048(10)
C41 0.0272(14) 0.0193(13) 0.020(6) -0.005(2) 0.005(2) -0.0037(11)
C42 0.0312(15) 0.0267(14) 0.019(6) -0.006(2) 0.001(2) -0.0058(11)
C43 0.0247(14) 0.0256(14) 0.010(6) 0.003(2) 0.002(2) -0.0027(11)
C44 0.0221(14) 0.0171(13) 0.019(6) 0.002(2) 0.004(2) 0.0015(10)
C45 0.0241(14) 0.0230(14) 0.019(6) 0.004(2) 0.002(2) 0.0027(11)
C46 0.0240(13) 0.0220(13) 0.012(6) -0.0006(19) 0.002(2) -0.0015(10)
C47 0.0239(13) 0.0188(12) 0.009(6) 0.0001(19) 0.002(2) 0.0032(9)
C48 0.0225(13) 0.0188(12) 0.013(6) 0.0008(18) 0.004(2) -0.0004(9)
C49 0.0256(13) 0.0195(12) 0.013(5) -0.0008(19) 0.002(2) 0.0025(10)
C50 0.0253(13) 0.0186(12) 0.017(5) 0.0022(18) 0.003(2) 0.0038(10)
C51 0.0202(13) 0.0137(12) 0.017(4) 0.0004(19) 0.004(2) 0.0040(9)
C52 0.0193(13) 0.0134(12) 0.016(4) 0.0011(19) 0.0057(19) 0.0024(9)
C53 0.0225(13) 0.0169(13) 0.019(4) 0.005(2) 0.006(2) 0.0017(10)
C54 0.0222(14) 0.0131(12) 0.016(4) 0.002(2) 0.005(2) 0.0013(10)
C55 0.0208(13) 0.0141(12) 0.015(4) 0.001(2) 0.006(2) 0.0027(10)
C56 0.0269(14) 0.0174(13) 0.022(4) 0.006(2) 0.005(2) 0.0011(10)
C57 0.0356(15) 0.0332(15) 0.029(4) 0.007(2) 0.006(2) -0.0017(12)
C59 0.0207(12) 0.0195(12) 0.016(4) -0.0010(18) 0.0010(19) 0.0006(9)
C60 0.0210(12) 0.0221(12) 0.019(5) -0.0033(19) 0.0023(19) 0.0012(10)
C61 0.0170(13) 0.0210(12) 0.023(6) 0.0001(19) 0.001(2) -0.0005(9)
C62 0.0203(13) 0.0212(13) 0.019(6) 0.001(2) 0.004(2) 0.0014(10)
C63 0.0158(12) 0.0246(13) 0.018(7) -0.0024(19) 0.004(2) 0.0014(9)
C64 0.0262(13) 0.0221(13) 0.018(4) 0.0055(19) 0.0027(19) 0.0044(10)
C65 0.0219(14) 0.0224(14) 0.021(4) 0.000(2) 0.001(2) -0.0022(11)
C66 0.0186(13) 0.0229(13) 0.016(7) -0.0015(19) 0.004(2) 0.0013(9)
C67 0.0255(19) 0.0350(17) 0.050(9) 0.002(4) 0.008(3) -0.0024(13)
C68 0.0420(19) 0.048(2) 0.046(10) 0.006(3) 0.008(3) -0.0075(14)
C69 0.028(2) 0.073(3) 0.052(10) 0.006(5) 0.009(4) 0.0025(16)
C1A 0.0242(14) 0.0207(14) 0.022(4) 0.004(2) 0.006(2) -0.0042(10)
C1B 0.0258(14) 0.0171(13) 0.021(4) 0.004(2) 0.010(2) -0.0032(10)
C1C 0.0293(15) 0.0252(15) 0.023(4) 0.006(2) 0.009(2) -0.0038(11)
C1F 0.070(3) 0.096(3) 0.073(6) 0.051(4) -0.017(4) -0.031(2)
C73 0.053(2) 0.070(2) 0.076(7) 0.042(3) -0.014(3) -0.0250(19)
C1D 0.046(2) 0.052(2) 0.068(8) 0.019(3) 0.007(3) 0.0095(15)
C70 0.082(3) 0.046(2) 0.066(8) 0.017(3) 0.026(3) 0.0155(17)
C71 0.065(2) 0.043(2) 0.074(7) 0.021(3) 0.033(3) 0.0103(16)
C72 0.0309(17) 0.057(2) 0.084(7) 0.034(3) 0.013(3) -0.0059(14)
C1G 0.0218(14) 0.0179(13) 0.019(4) 0.001(2) 0.003(2) 0.0016(10)
C1H 0.0258(15) 0.0283(15) 0.021(4) 0.001(2) 0.002(2) -0.0016(11)
C13 0.0222(16) 0.0215(14) 0.020(6) -0.005(3) 0.008(3) 0.0007(11)
C15 0.0213(17) 0.0368(17) 0.022(8) -0.006(4) 0.005(3) 0.0034(12)
C1I 0.0271(17) 0.045(2) 0.021(7) -0.008(3) 0.009(3) 0.0053(13)
C1J 0.0236(15) 0.0236(15) 0.019(6) -0.001(3) 0.006(3) 0.0032(11)
C1K 0.0255(16) 0.0301(17) 0.020(7) -0.003(3) 0.006(3) 0.0046(12)
C1M 0.0214(15) 0.0204(14) 0.019(6) -0.005(3) 0.008(3) 0.0000(11)
C1N 0.026(3) 0.041(4) 0.046(9) -0.007(4) 0.010(4) 0.008(2)
C1L 0.027(3) 0.042(3) 0.042(8) -0.011(4) 0.010(4) 0.015(2)
C3 0.023(3) 0.026(3) 0.039(7) 0.005(3) 0.006(3) -0.0034(19)
C1E 0.034(3) 0.026(3) 0.040(9) -0.004(3) 0.013(4) 0.003(2)
C5 0.035(4) 0.027(3) 0.041(10) 0.005(4) 0.014(5) 0.005(2)
C1 0.032(3) 0.039(4) 0.037(10) -0.004(4) 0.004(4) 0.003(3)
C1O 0.0195(17) 0.0361(17) 0.024(8) -0.007(4) 0.003(3) 0.0064(13)
C1P 0.0247(17) 0.0348(17) 0.018(7) -0.005(3) 0.012(3) 0.0026(12)
C1Q 0.032(2) 0.047(2) 0.053(8) 0.007(4) 0.011(3) -0.0020(15)
C1R 0.041(2) 0.046(2) 0.051(9) 0.004(5) 0.011(4) 0.0014(16)
C1S 0.035(2) 0.055(2) 0.050(10) 0.005(5) 0.005(4) -0.0096(17)
C2 0.0218(16) 0.0244(15) 0.016(7) -0.002(3) 0.010(3) 0.0032(11)
C1T 0.0245(17) 0.0240(15) 0.018(7) -0.003(3) 0.010(3) 0.0020(12)
C1U 0.0231(17) 0.0325(16) 0.019(7) -0.006(3) 0.007(3) 0.0030(12)
C1V 0.0217(16) 0.0416(18) 0.021(7) -0.006(4) 0.011(3) 0.0030(13)
C1W 0.044(6) 0.042(5) 0.042(6) -0.001(4) 0.013(5) 0.003(4)
C1X 0.055(5) 0.046(4) 0.050(6) 0.000(4) 0.019(4) -0.001(4)
C4 0.047(6) 0.045(4) 0.048(5) 0.006(3) 0.010(4) 0.000(4)
C10 0.038(6) 0.036(4) 0.045(5) 0.004(4) 0.007(4) 0.007(3)
C3A 0.025(4) 0.038(4) 0.035(6) -0.002(4) 0.006(4) 0.005(3)
C5A 0.030(4) 0.037(4) 0.035(6) -0.003(4) 0.006(4) 0.003(3)
O4A 0.115(8) 0.048(4) 0.076(7) 0.023(5) 0.007(6) -0.028(4)

loop_
_atom_type_symbol
_atom_type_description
_atom_type_scat_dispersion_real
_atom_type_scat_dispersion_imag
_atom_type_scat_source
C C 0.0181 0.0091 'International Tables Vol C Tables 4.2.6.8 and 6.1.1.4'
H H 0.0000 0.0000 'International Tables Vol C Tables 4.2.6.8 and 6.1.1.4'
O O 0.0492 0.0322 'International Tables Vol C Tables 4.2.6.8 and 6.1.1.4'

loop_
_geom_angle_atom_site_label_1
_geom_angle_atom_site_label_2
_geom_angle_atom_site_label_3
_geom_angle
C1F O4 C3 111.8(4)
C7 C6 H6 120.0
C7 C6 C11 119.9(5)
C11 C6 H6 120.0
C6 C7 H7 119.6
C6 C7 C8 120.7(4)
C8 C7 H7 119.6
C7 C8 H8 121.3
C9 C8 C7 117.4(5)
C9 C8 H8 121.3
C8 C9 O10 119.6(5)
C12 C9 C8 122.7(5)
C12 C9 O10 117.6(4)
C1Q O10 C9 119.2(4)
C6 C11 H11 120.0
C12 C11 C6 119.9(5)
C12 C11 H11 120.0
C9 C12 C11 119.3(4)
C9 C12 H12 120.4
C11 C12 H12 120.4
C1M C14 H14 120.1
C1M C14 C1O 119.9(6)
C1O C14 H14 120.1
C17 C16 C1M 179.4(3)
C16 C17 C18 176.2(5)
C19 C18 C17 120.5(4)
C62 C18 C17 120.6(3)
C62 C18 C19 118.8(4)
C18 C19 H19 119.7
C20 C19 C18 120.7(4)
C20 C19 H19 119.7
C19 C20 C21 122.2(3)
C19 C20 C63 120.1(3)
C63 C20 C21 117.7(4)
C22 C21 C20 174.4(6)
C21 C22 C23 177.4(4)
C24 C23 C22 118.8(5)
C43 C23 C22 120.4(4)
C43 C23 C24 120.8(3)
C23 C24 C40 117.8(4)
C25 C24 C23 122.7(3)
C25 C24 C40 119.5(3)
C24 C25 H25 118.9
C24 C25 C26 122.3(3)
C26 C25 H25 118.9
C25 C26 C27 123.2(3)
C25 C26 C38 118.8(4)
C27 C26 C38 118.1(3)
C26 C27 C28 118.7(3)
C46 C27 C26 121.1(3)
C46 C27 C28 120.1(4)
C29 C28 C27 175.7(5)
C28 C29 C30 178.5(3)
C31 C30 C29 121.0(3)
C31 C30 C66 120.6(3)
C66 C30 C29 118.3(4)
C30 C31 H31 119.7
C30 C31 C32 120.7(3)
C32 C31 H31 119.7
C31 C32 C33 121.3(3)
C47 C32 C31 118.8(4)
C47 C32 C33 119.8(3)
C34 C33 C32 176.5(3)
C33 C34 C1J 176.5(6)
C1I C36 H36 120.7
C1I C36 C1K 118.6(6)
C1K C36 H36 120.7
C39 C38 C26 119.0(4)
C39 C38 C44 123.0(3)
C44 C38 C26 118.1(5)
C38 C39 H39 118.6
C38 C39 C40 122.7(3)
C40 C39 H39 118.6
C39 C40 C24 117.7(5)
C39 C40 C41 123.5(3)
C41 C40 C24 118.8(4)
C40 C41 H41 119.0
C42 C41 C40 122.1(3)
C42 C41 H41 119.0
C41 C42 H42 120.4
C41 C42 C43 119.2(5)
C43 C42 H42 120.4
C23 C43 C42 121.1(4)
C23 C43 H43 119.4
C42 C43 H43 119.4
C38 C44 H44 119.0
C45 C44 C38 122.0(3)
C45 C44 H44 119.0
C44 C45 H45 119.6
C44 C45 C46 120.9(4)
C46 C45 H45 119.6
C27 C46 C45 119.8(5)
C27 C46 H46 120.1
C45 C46 H46 120.1
C32 C47 H47 119.6
C48 C47 C32 120.8(3)
C48 C47 H47 119.6
C47 C48 C49 121.2(3)
C47 C48 C66 120.7(3)
C66 C48 C49 118.1(4)
C50 C49 C48 177.0(5)
C49 C50 C51 176.6(4)
C52 C51 C50 119.5(4)
C64 C51 C50 119.6(6)
C64 C51 C52 120.9(4)
C51 C52 C53 118.9(4)
C54 C52 C51 123.5(4)
C54 C52 C53 117.5(6)
C1A C53 C52 117.4(6)
C1B C53 C52 120.2(4)
C1B C53 C1A 122.3(4)
C52 C54 H54 118.8
C55 C54 C52 122.3(4)
C55 C54 H54 118.8
C54 C55 C56 119.5(4)
C54 C55 C1G 123.2(4)
C56 C55 C1G 117.2(6)
C1B C56 C55 117.6(6)
C1B C56 C1C 122.8(4)
C1C C56 C55 119.5(4)
C1C C57 H57 120.3
C1C C57 C1H 119.4(6)
C1H C57 H57 120.3
C60 C59 C1G 177.7(4)
C59 C60 C61 172.8(3)
C62 C61 C60 122.1(3)
C62 C61 C63 119.5(3)
C63 C61 C60 118.3(4)
C18 C62 H62 119.6
C61 C62 C18 120.8(3)
C61 C62 H62 119.6
C20 C63 C61 120.1(4)
C20 C63 H63 120.0
C61 C63 H63 120.0
C51 C64 H64 119.9
C51 C64 C65 120.1(5)
C65 C64 H64 119.9
C64 C65 H65 119.5
C1A C65 C64 121.0(4)
C1A C65 H65 119.5
C30 C66 C48 118.3(4)
C30 C66 H66 120.9
C48 C66 H66 120.9
C1Q C67 H67 120.7
C1R C67 H67 120.7
C1R C67 C1Q 118.6(6)
C1R C68 H68 120.4
C1S C68 H68 120.4
C1S C68 C1R 119.1(7)
C1Q C69 H69 120.2
C1S C69 H69 120.2
C1S C69 C1Q 119.6(9)
C53 C1A H1A 119.2
C65 C1A C53 121.5(4)
C65 C1A H1A 119.2
C53 C1B C56 122.7(4)
C53 C1B H1B 118.7
C56 C1B H1B 118.7
C56 C1C H1C 119.1
C57 C1C C56 121.7(4)
C57 C1C H1C 119.1
O4 C1F C73 121.3(3)
O4 C1F C72 114.7(3)
C73 C1F C72 120.0
C73 C1F O4A 117.5(4)
C72 C1F O4A 110.4(3)
C1F C73 H73 120.0
C1F C73 C1D 120.0
C1D C73 H73 120.0
C73 C1D H1D 120.0
C70 C1D C73 120.0
C70 C1D H1D 120.0
C1D C70 H70 120.0
C71 C70 C1D 120.0
C71 C70 H70 120.0
C70 C71 H71 120.0
C70 C71 C72 120.0
C72 C71 H71 120.0
C1F C72 H72 120.0
C71 C72 C1F 120.0
C71 C72 H72 120.0
C59 C1G C55 118.4(6)
C1H C1G C55 120.7(4)
C1H C1G C59 120.9(4)
C57 C1H H1H 119.3
C1G C1H C57 121.4(4)
C1G C1H H1H 119.3
C1M C13 C1U 119.4(5)
C2 C13 C1M 122.6(6)
C2 C13 C1U 118.0(8)
C1O C15 H15 119.3
C1O C15 C1U 121.3(7)
C1U C15 H15 119.3
C36 C1I H1I 119.1
C36 C1I C1P 121.7(6)
C1P C1I H1I 119.1
C34 C1J C1T 116.3(7)
C1K C1J C34 122.5(4)
C1K C1J C1T 121.1(6)
C36 C1K H1K 119.0
C1J C1K C36 122.0(4)
C1J C1K H1K 119.0
C14 C1M C16 119.5(7)
C14 C1M C13 120.3(6)
C13 C1M C16 120.1(4)
C1L C1N H1N 120.0
C1L C1N C1 120.0
C1 C1N H1N 120.0
C1N C1L H1L 120.0
C3 C1L C1N 120.0
C3 C1L H1L 120.0
O4 C3 C1L 123.3(6)
O4 C3 C1E 116.4(5)
C1E C3 C1L 120.0
C3 C1E H1E 120.0
C5 C1E C3 120.0
C5 C1E H1E 120.0
C1E C5 H5 120.0
C1E C5 C1 120.0
C1 C5 H5 120.0
C1N C1 H1 120.0
C5 C1 C1N 120.0
C5 C1 H1 120.0
C14 C1O H1O 119.5
C15 C1O C14 121.0(5)
C15 C1O H1O 119.5
C1I C1P C1T 120.6(5)
C1I C1P C1V 123.2(6)
C1V C1P C1T 116.2(8)
O10 C1Q C69 124.2(9)
C67 C1Q O10 115.4(5)
C67 C1Q C69 120.3(11)
C67 C1R C68 122.0(7)
C67 C1R H1R 119.0
C68 C1R H1R 119.0
C68 C1S C69 120.3(6)
C68 C1S H1S 119.9
C69 C1S H1S 119.9
C13 C2 H2 119.0
C1T C2 C13 122.0(6)
C1T C2 H2 119.0
C1P C1T C1J 115.9(8)
C2 C1T C1J 122.9(6)
C2 C1T C1P 121.1(5)
C15 C1U C13 118.1(8)
C1V C1U C13 119.7(5)
C1V C1U C15 122.2(7)
C1P C1V H1V 118.6
C1U C1V C1P 122.8(6)
C1U C1V H1V 118.6
C1X C1W H1W 120.0
C1X C1W C5A 120.0
C5A C1W H1W 120.0
C1W C1X H1X 120.0
C4 C1X C1W 120.0
C4 C1X H1X 120.0
C1X C4 C10 120.0
C1X C4 O4A 112.2(13)
C10 C4 O4A 127.6(13)
C4 C10 H10 120.0
C3A C10 C4 120.0
C3A C10 H10 120.0
C10 C3A H3A 120.0
C10 C3A C5A 120.0
C5A C3A H3A 120.0
C1W C5A H5A 120.0
C3A C5A C1W 120.0
C3A C5A H5A 120.0
C4 O4A C1F 116.6(9)

loop_
_geom_bond_atom_site_label_1
_geom_bond_atom_site_label_2
_geom_bond_distance
O4 C1F 1.372(6)
O4 C3 1.376(7)
C6 H6 0.9500
C6 C7 1.372(7)
C6 C11 1.395(5)
C7 H7 0.9500
C7 C8 1.399(7)
C8 H8 0.9500
C8 C9 1.383(5)
C9 O10 1.406(8)
C9 C12 1.364(8)
O10 C1Q 1.377(12)
C11 H11 0.9500
C11 C12 1.373(8)
C12 H12 0.9500
C14 H14 0.9500
C14 C1M 1.382(5)
C14 C1O 1.427(7)
C16 C17 1.197(6)
C16 C1M 1.437(7)
C17 C18 1.433(6)
C18 C19 1.405(4)
C18 C62 1.401(6)
C19 H19 0.9500
C19 C20 1.383(6)
C20 C21 1.450(4)
C20 C63 1.395(5)
C21 C22 1.189(4)
C22 C23 1.447(4)
C23 C24 1.442(6)
C23 C43 1.358(7)
C24 C25 1.382(7)
C24 C40 1.448(4)
C25 H25 0.9500
C25 C26 1.387(5)
C26 C27 1.429(7)
C26 C38 1.443(4)
C27 C28 1.449(4)
C27 C46 1.379(5)
C28 C29 1.190(4)
C29 C30 1.450(4)
C30 C31 1.384(6)
C30 C66 1.405(5)
C31 H31 0.9500
C31 C32 1.402(4)
C32 C33 1.447(6)
C32 C47 1.395(5)
C33 C34 1.180(6)
C34 C1J 1.454(7)
C36 H36 0.9500
C36 C1I 1.369(6)
C36 C1K 1.439(7)
C38 C39 1.380(7)
C38 C44 1.434(6)
C39 H39 0.9500
C39 C40 1.401(6)
C40 C41 1.407(7)
C41 H41 0.9500
C41 C42 1.371(6)
C42 H42 0.9500
C42 C43 1.428(4)
C43 H43 0.9500
C44 H44 0.9500
C44 C45 1.335(7)
C45 H45 0.9500
C45 C46 1.421(4)
C46 H46 0.9500
C47 H47 0.9500
C47 C48 1.381(6)
C48 C49 1.446(5)
C48 C66 1.409(4)
C49 C50 1.196(5)
C50 C51 1.448(5)
C51 C52 1.417(8)
C51 C64 1.373(5)
C52 C53 1.447(6)
C52 C54 1.405(6)
C53 C1A 1.442(6)
C53 C1B 1.352(8)
C54 H54 0.9500
C54 C55 1.378(8)
C55 C56 1.444(6)
C55 C1G 1.453(7)
C56 C1B 1.409(7)
C56 C1C 1.414(8)
C57 H57 0.9500
C57 C1C 1.361(6)
C57 C1H 1.430(6)
C59 C60 1.190(5)
C59 C1G 1.449(6)
C60 C61 1.439(5)
C61 C62 1.390(6)
C61 C63 1.400(4)
C62 H62 0.9500
C63 H63 0.9500
C64 H64 0.9500
C64 C65 1.418(6)
C65 H65 0.9500
C65 C1A 1.340(8)
C66 H66 0.9500
C67 H67 0.9500
C67 C1Q 1.373(12)
C67 C1R 1.361(12)
C68 H68 0.9500
C68 C1R 1.387(7)
C68 C1S 1.360(9)
C69 H69 0.9500
C69 C1Q 1.396(8)
C69 C1S 1.380(12)
C1A H1A 0.9500
C1B H1B 0.9500
C1C H1C 0.9500
C1F C73 1.3900
C1F C72 1.3900
C1F O4A 1.623(13)
C73 H73 0.9500
C73 C1D 1.3900
C1D H1D 0.9500
C1D C70 1.3900
C70 H70 0.9500
C70 C71 1.3900
C71 H71 0.9500
C71 C72 1.3900
C72 H72 0.9500
C1G C1H 1.356(9)
C1H H1H 0.9500
C13 C1M 1.413(9)
C13 C2 1.402(7)
C13 C1U 1.445(9)
C15 H15 0.9500
C15 C1O 1.343(10)
C15 C1U 1.425(7)
C1I H1I 0.9500
C1I C1P 1.409(10)
C1J C1K 1.355(10)
C1J C1T 1.459(7)
C1K H1K 0.9500
C1N H1N 0.9500
C1N C1L 1.3900
C1N C1 1.3900
C1L H1L 0.9500
C1L C3 1.3900
C3 C1E 1.3900
C1E H1E 0.9500
C1E C5 1.3900
C5 H5 0.9500
C5 C1 1.3900
C1 H1 0.9500
C1O H1O 0.9500
C1P C1T 1.454(9)
C1P C1V 1.416(7)
C1R H1R 0.9500
C1S H1S 0.9500
C2 H2 0.9500
C2 C1T 1.370(11)
C1U C1V 1.381(10)
C1V H1V 0.9500
C1W H1W 0.9500
C1W C1X 1.3900
C1W C5A 1.3900
C1X H1X 0.9500
C1X C4 1.3900
C4 C10 1.3900
C4 O4A 1.417(11)
C10 H10 0.9500
C10 C3A 1.3900
C3A H3A 0.9500
C3A C5A 1.3900
C5A H5A 0.9500

loop_
_geom_torsion_atom_site_label_1
_geom_torsion_atom_site_label_2
_geom_torsion_atom_site_label_3
_geom_torsion_atom_site_label_4
_geom_torsion
O4 C1F C73 C1D 156.3(5)
O4 C1F C72 C71 -157.8(4)
O4 C1F O4A C4 64.9(9)
O4 C3 C1E C5 -173.2(5)
C6 C7 C8 C9 -0.8(7)
C6 C11 C12 C9 -0.6(8)
C7 C6 C11 C12 0.6(8)
C7 C8 C9 O10 177.9(5)
C7 C8 C9 C12 0.8(8)
C8 C9 O10 C1Q 62.2(7)
C8 C9 C12 C11 -0.1(8)
C9 O10 C1Q C67 -172.6(3)
C9 O10 C1Q C69 9.2(8)
O10 C9 C12 C11 -177.3(5)
C11 C6 C7 C8 0.1(7)
C12 C9 O10 C1Q -120.5(6)
C17 C18 C19 C20 -176.7(4)
C17 C18 C62 C61 179.1(4)
C18 C19 C20 C21 177.3(4)
C18 C19 C20 C63 -1.4(6)
C19 C18 C62 C61 0.8(7)
C19 C20 C63 C61 -1.4(6)
C21 C20 C63 C61 179.9(4)
C22 C23 C24 C25 1.2(6)
C22 C23 C24 C40 -179.5(3)
C22 C23 C43 C42 -178.1(4)
C23 C24 C25 C26 -177.6(4)
C23 C24 C40 C39 176.6(3)
C23 C24 C40 C41 -1.9(6)
C24 C23 C43 C42 1.6(6)
C24 C25 C26 C27 179.7(4)
C24 C25 C26 C38 0.4(6)
C24 C40 C41 C42 0.7(6)
C25 C24 C40 C39 -4.1(6)
C25 C24 C40 C41 177.5(4)
C25 C26 C27 C28 1.7(6)
C25 C26 C27 C46 -176.9(4)
C25 C26 C38 C39 -2.7(6)
C25 C26 C38 C44 176.3(4)
C26 C27 C46 C45 -1.0(6)
C26 C38 C39 C40 1.6(6)
C26 C38 C44 C45 2.6(6)
C27 C26 C38 C39 177.9(4)
C27 C26 C38 C44 -3.1(5)
C28 C27 C46 C45 -179.6(3)
C29 C30 C31 C32 -179.8(4)
C29 C30 C66 C48 179.4(4)
C30 C31 C32 C33 177.6(4)
C30 C31 C32 C47 -0.8(7)
C31 C30 C66 C48 -0.7(7)
C31 C32 C47 C48 1.5(7)
C32 C47 C48 C49 177.6(4)
C32 C47 C48 C66 -1.9(7)
C33 C32 C47 C48 -176.8(4)
C34 C1J C1K C36 -179.8(3)
C34 C1J C1T C1P 179.7(3)
C34 C1J C1T C2 2.5(6)
C36 C1I C1P C1T -1.7(7)
C36 C1I C1P C1V 175.2(3)
C38 C26 C27 C28 -178.9(3)
C38 C26 C27 C46 2.4(6)
C38 C39 C40 C24 1.7(6)
C38 C39 C40 C41 -179.8(4)
C38 C44 C45 C46 -1.1(7)
C39 C38 C44 C45 -178.5(4)
C39 C40 C41 C42 -177.7(4)
C40 C24 C25 C26 3.0(6)
C40 C41 C42 C43 1.6(6)
C41 C42 C43 C23 -2.8(6)
C43 C23 C24 C25 -178.6(4)
C43 C23 C24 C40 0.7(6)
C44 C38 C39 C40 -177.3(4)
C44 C45 C46 C27 0.3(6)
C47 C48 C66 C30 1.5(7)
C49 C48 C66 C30 -178.1(4)
C50 C51 C52 C53 174.7(3)
C50 C51 C52 C54 -3.1(6)
C50 C51 C64 C65 -176.8(3)
C51 C52 C53 C1A 3.5(5)
C51 C52 C53 C1B -177.3(4)
C51 C52 C54 C55 177.9(4)
C51 C64 C65 C1A 0.6(6)
C52 C51 C64 C65 1.7(5)
C52 C53 C1A C65 -1.3(6)
C52 C53 C1B C56 0.7(6)
C52 C54 C55 C56 -2.0(6)
C52 C54 C55 C1G -179.9(3)
C53 C52 C54 C55 0.0(5)
C54 C52 C53 C1A -178.6(3)
C54 C52 C53 C1B 0.7(5)
C54 C55 C56 C1B 3.3(5)
C54 C55 C56 C1C -176.8(4)
C54 C55 C1G C59 -2.6(6)
C54 C55 C1G C1H 176.4(4)
C55 C56 C1B C53 -2.7(6)
C55 C56 C1C C57 0.0(6)
C55 C1G C1H C57 0.5(6)
C56 C55 C1G C59 179.5(3)
C56 C55 C1G C1H -1.5(6)
C59 C1G C1H C57 179.5(3)
C60 C61 C62 C18 173.6(4)
C60 C61 C63 C20 -173.5(4)
C62 C18 C19 C20 1.7(6)
C62 C61 C63 C20 3.8(6)
C63 C61 C62 C18 -3.5(7)
C64 C51 C52 C53 -3.7(6)
C64 C51 C52 C54 178.4(3)
C64 C65 C1A C53 -0.8(6)
C66 C30 C31 C32 0.4(7)
C1A C53 C1B C56 179.9(3)
C1B C53 C1A C65 179.5(4)
C1B C56 C1C C57 -180.0(3)
C1C C56 C1B C53 177.4(4)
C1C C57 C1H C1G 0.9(6)
C1F O4 C3 C1L 71.3(6)
C1F O4 C3 C1E -115.7(4)
C1F C73 C1D C70 0.0
C73 C1F C72 C71 0.0
C73 C1F O4A C4 -45.8(11)
C73 C1D C70 C71 0.0
C1D C70 C71 C72 0.0
C70 C71 C72 C1F 0.0
C72 C1F C73 C1D 0.0
C72 C1F O4A C4 171.5(8)
C1G C55 C56 C1B -178.7(3)
C1G C55 C56 C1C 1.3(5)
C1H C57 C1C C56 -1.1(6)
C13 C2 C1T C1J 174.5(3)
C13 C2 C1T C1P -2.6(7)
C13 C1U C1V C1P -2.9(7)
C15 C1U C1V C1P 174.3(3)
C1I C36 C1K C1J 0.4(6)
C1I C1P C1T C1J -0.1(6)
C1I C1P C1T C2 177.2(4)
C1I C1P C1V C1U -174.4(4)
C1K C36 C1I C1P 1.6(6)
C1K C1J C1T C1P 2.1(7)
C1K C1J C1T C2 -175.2(4)
C1M C14 C1O C15 0.3(6)
C1M C13 C2 C1T -176.4(4)
C1M C13 C1U C15 1.9(6)
C1M C13 C1U C1V 179.2(4)
C1N C1L C3 O4 172.8(5)
C1N C1L C3 C1E 0.0
C1L C1N C1 C5 0.0
C1L C3 C1E C5 0.0
C3 O4 C1F C73 52.5(7)
C3 O4 C1F C72 -150.0(4)
C3 O4 C1F O4A -51.4(6)
C3 C1E C5 C1 0.0
C1E C5 C1 C1N 0.0
C1 C1N C1L C3 0.0
C1O C14 C1M C16 177.5(3)
C1O C14 C1M C13 0.2(5)
C1O C15 C1U C13 -1.4(7)
C1O C15 C1U C1V -178.7(5)
C1Q C67 C1R C68 0.4(8)
C1Q C69 C1S C68 -1.1(9)
C1R C67 C1Q O10 179.8(5)
C1R C67 C1Q C69 -1.9(8)
C1R C68 C1S C69 -0.4(8)
C1S C68 C1R C67 0.8(7)
C1S C69 C1Q O10 -179.6(5)
C1S C69 C1Q C67 2.3(9)
C2 C13 C1M C14 177.5(3)
C2 C13 C1M C16 0.2(6)
C2 C13 C1U C15 -177.0(3)
C2 C13 C1U C1V 0.4(6)
C1T C1J C1K C36 -2.3(7)
C1T C1P C1V C1U 2.7(7)
C1U C13 C1M C14 -1.3(6)
C1U C13 C1M C16 -178.6(3)
C1U C13 C2 C1T 2.4(7)
C1U C15 C1O C14 0.4(8)
C1V C1P C1T C1J -177.2(3)
C1V C1P C1T C2 0.1(6)
C1W C1X C4 C10 0.0
C1W C1X C4 O4A -176.0(10)
C1X C1W C5A C3A 0.0
C1X C4 C10 C3A 0.0
C1X C4 O4A C1F -30.8(12)
C4 C10 C3A C5A 0.0
C10 C4 O4A C1F 153.6(7)
C10 C3A C5A C1W 0.0
C5A C1W C1X C4 0.0
O4A C1F C73 C1D -139.0(5)
O4A C1F C72 C71 141.6(5)
O4A C4 C10 C3A 175.4(12)
